data_1548938
loop_
_publ_author_name
'Chen, Wen-Bin'
'Chen, Yan-Cong'
'Yang, Meng'
'Tong, Ming-Liang'
'Dong, Wen'

_publ_section_title
;
 Water molecule induced reversible single-crystal-to-single-crystal
 transformation between two trinuclear Fe(ii) complexes with different
 spin crossover behaviour.
;
_journal_issue 12
_journal_name_full 'Dalton transactions (Cambridge, England : 2003)'
_journal_page_first 4307
_journal_page_last 4314
_journal_paper_doi 10.1039/c8dt00318a
_journal_volume 47
_journal_year 2018
_chemical_formula_moiety 'C17 H26 Fe3 N29 O S5, C N S'
_chemical_formula_sum 'C18 H26 Fe3 N30 O S6'
_chemical_formula_weight 1038.60
_space_group_crystal_system orthorhombic
_space_group_IT_number 19
_space_group_name_Hall 'P 2ac 2ab'
_space_group_name_H-M_alt 'P 21 21 21'
_symmetry_space_group_name_Hall 'P 2ac 2ab'
_symmetry_space_group_name_H-M 'P 21 21 21'
_atom_sites_solution_hydrogens mixed
_atom_sites_solution_primary direct
_audit_creation_date 2018-02-08
_audit_creation_method
;
Olex2 1.2
(compiled 2017.08.10 svn.r3458 for OlexSys, GUI svn.r5381)
;
_audit_update_record
;
2018-02-09 deposited with the CCDC.
2018-02-09 downloaded from the CCDC.
;
_cell_angle_alpha 90
_cell_angle_beta 90
_cell_angle_gamma 90
_cell_formula_units_Z 4
_cell_length_a 10.799(3)
_cell_length_b 11.407(5)
_cell_length_c 31.847(9)
_cell_measurement_reflns_used 9921
_cell_measurement_temperature 100(2)
_cell_measurement_theta_max 25.191
_cell_measurement_theta_min 2.584
_cell_volume 3923(2)
_computing_cell_refinement 'SAINT v8.37A (Bruker, 2015)'
_computing_data_reduction 'SAINT v8.37A (Bruker, 2015)'
_computing_molecular_graphics 'Olex2 (Dolomanov et al., 2009)'
_computing_publication_material 'Olex2 (Dolomanov et al., 2009)'
_computing_structure_refinement 'XL (Sheldrick, 2008)'
_computing_structure_solution 'SIR2004 (Burla et al., 2007)'
_diffrn_ambient_temperature 100
_diffrn_measured_fraction_theta_full 0.996
_diffrn_measured_fraction_theta_max 0.996
_diffrn_measurement_device_type 'Bruker APEX-II CCD'
_diffrn_measurement_method '\f and \w scans'
_diffrn_radiation_type MoK\a
_diffrn_radiation_wavelength 0.71073
_diffrn_reflns_av_R_equivalents 0.0519
_diffrn_reflns_av_unetI/netI 0.0457
_diffrn_reflns_Laue_measured_fraction_full 0.996
_diffrn_reflns_Laue_measured_fraction_max 0.996
_diffrn_reflns_limit_h_max 12
_diffrn_reflns_limit_h_min -13
_diffrn_reflns_limit_k_max 13
_diffrn_reflns_limit_k_min -13
_diffrn_reflns_limit_l_max 38
_diffrn_reflns_limit_l_min -38
_diffrn_reflns_number 40886
_diffrn_reflns_point_group_measured_fraction_full 0.996
_diffrn_reflns_point_group_measured_fraction_max 0.996
_diffrn_reflns_theta_full 25.495
_diffrn_reflns_theta_max 25.495
_diffrn_reflns_theta_min 2.279
_diffrn_standards_number 0
_exptl_absorpt_coefficient_mu 1.479
_exptl_absorpt_correction_T_max 0.7452
_exptl_absorpt_correction_T_min 0.6643
_exptl_absorpt_correction_type multi-scan
_exptl_absorpt_process_details
'SADABS-2014/5 (Bruker,2014/5) was used for absorption correction. wR2(int) was 0.1091 before and 0.0653 after correction. The Ratio of minimum to maximum transmission is 0.8914. The \l/2 correction factor is Not present.'
_exptl_crystal_colour red
_exptl_crystal_colour_primary red
_exptl_crystal_density_diffrn 1.758
_exptl_crystal_description block
_exptl_crystal_F_000 2104
_exptl_crystal_size_max 0.227
_exptl_crystal_size_mid 0.186
_exptl_crystal_size_min 0.102
_refine_diff_density_max 0.837
_refine_diff_density_min -0.522
_refine_diff_density_rms 0.083
_refine_ls_abs_structure_details
;
 Flack x determined using 2454 quotients [(I+)-(I-)]/[(I+)+(I-)]
 (Parsons, Flack and Wagner, Acta Cryst. B69 (2013) 249-259).
;
_refine_ls_abs_structure_Flack 0.004(7)
_refine_ls_extinction_method none
_refine_ls_goodness_of_fit_ref 1.037
_refine_ls_hydrogen_treatment constr
_refine_ls_matrix_type full
_refine_ls_number_parameters 528
_refine_ls_number_reflns 7268
_refine_ls_number_restraints 0
_refine_ls_restrained_S_all 1.037
_refine_ls_R_factor_all 0.0524
_refine_ls_R_factor_gt 0.0416
_refine_ls_shift/su_max 0.000
_refine_ls_shift/su_mean 0.000
_refine_ls_structure_factor_coef Fsqd
_refine_ls_weighting_details 'w=1/[\s^2^(Fo^2^)+(0.0416P)^2^+6.8838P] where P=(Fo^2^+2Fc^2^)/3'
_refine_ls_weighting_scheme calc
_refine_ls_wR_factor_gt 0.0925
_refine_ls_wR_factor_ref 0.0968
_reflns_Friedel_coverage 0.777
_reflns_Friedel_fraction_full 0.997
_reflns_Friedel_fraction_max 0.997
_reflns_number_gt 6348
_reflns_number_total 7268
_reflns_threshold_expression 'I > 2\s(I)'
_cod_data_source_file c8dt00318a2.cif
_cod_data_source_block e
_cod_depositor_comments 'Adding full bibliography for 1548933--1548938.cif.'
_cod_database_code 1548938
_shelx_shelxl_version_number 2014/7
_shelx_space_group_comment
;
The symmetry employed for this shelxl refinement is uniquely defined
by the following loop, which should always be used as a source of
symmetry information in preference to the above space-group names.
They are only intended as comments.
;
_shelx_estimated_absorpt_t_max 0.864
_shelx_estimated_absorpt_t_min 0.730
_olex2_refinement_description
;
1. Fixed Uiso
 At 1.2 times of:
  All C(H) groups, All N(H,H) groups
 At 1.5 times of:
  All O(H,H) groups
2.a Riding coordinates:
 N16(H16A,H16B), O1(H1A,H1B)
2.b Rotating group:
 N4(H4A,H4B), N8(H8A,H8B), N12(H12A,H12B), N20(H20A,H20B), N24(H24A,H24B)
2.c Aromatic/amide H refined with riding coordinates:
 C1(H1), C2(H2), C3(H3), C4(H4), C5(H5), C6(H6), C7(H7), C8(H8), C9(H9),
 C10(H10), C11(H11), C12(H12)
;
_olex2_submission_special_instructions 'No special instructions were received'

loop_
_space_group_symop_operation_xyz
'x, y, z'
'-x+1/2, -y, z+1/2'
'-x, y+1/2, -z+1/2'
'x+1/2, -y+1/2, -z'

loop_
_atom_site_label
_atom_site_type_symbol
_atom_site_fract_x
_atom_site_fract_y
_atom_site_fract_z
_atom_site_U_iso_or_equiv
_atom_site_adp_type
_atom_site_occupancy
_atom_site_site_symmetry_order
_atom_site_calc_flag
_atom_site_refinement_flags_posn
Fe1 Fe 0.17919(9) 0.07783(7) 0.12189(3) 0.01751(19) Uani 1 1 d .
Fe2 Fe 0.31974(9) 0.12358(8) 0.23117(3) 0.0211(2) Uani 1 1 d .
Fe3 Fe 0.05078(11) 0.04727(9) 0.00878(3) 0.0340(3) Uani 1 1 d .
N1 N 0.3090(5) 0.2004(4) 0.13590(15) 0.0218(12) Uani 1 1 d .
N2 N 0.3622(5) 0.2179(5) 0.17515(15) 0.0201(12) Uani 1 1 d .
N3 N 0.4237(5) 0.3564(5) 0.13275(15) 0.0202(12) Uani 1 1 d .
N4 N 0.4800(5) 0.4616(5) 0.12022(17) 0.0280(13) Uani 1 1 d .
H4A H 0.5512 0.4479 0.1102 0.034 Uiso 1 1 d GR
H4B H 0.4377 0.4962 0.1012 0.034 Uiso 1 1 d GR
N5 N 0.0800(5) 0.1183(4) 0.17411(15) 0.0182(11) Uani 1 1 d .
N6 N 0.1296(5) 0.1400(5) 0.21362(15) 0.0185(11) Uani 1 1 d .
N7 N -0.0676(5) 0.1645(5) 0.21665(16) 0.0212(12) Uani 1 1 d .
N8 N -0.1856(5) 0.1891(5) 0.23344(18) 0.0299(13) Uani 1 1 d .
H8A H -0.2296 0.1266 0.2353 0.036 Uiso 1 1 d GR
H8B H -0.1771 0.2180 0.2583 0.036 Uiso 1 1 d GR
N9 N 0.2683(5) -0.0523(5) 0.15400(15) 0.0191(11) Uani 1 1 d .
N10 N 0.3203(5) -0.0362(4) 0.19343(15) 0.0194(11) Uani 1 1 d .
N11 N 0.3451(5) -0.2170(4) 0.17463(15) 0.0186(12) Uani 1 1 d .
N12 N 0.3840(5) -0.3348(5) 0.17709(17) 0.0253(13) Uani 1 1 d .
H12A H 0.3229 -0.3831 0.1773 0.030 Uiso 1 1 d GR
H12B H 0.4300 -0.3540 0.1561 0.030 Uiso 1 1 d GR
N13 N 0.0854(5) 0.2040(5) 0.09161(16) 0.0217(12) Uani 1 1 d .
N14 N 0.0310(6) 0.1916(5) 0.05229(17) 0.0282(14) Uani 1 1 d .
N15 N -0.0162(5) 0.3616(5) 0.07748(16) 0.0244(12) Uani 1 1 d .
N16 N -0.0695(6) 0.4749(5) 0.07913(17) 0.0289(13) Uani 1 1 d .
H16A H -0.0119 0.5288 0.0829 0.035 Uiso 1 1 d R
H16B H -0.1180 0.4763 0.1016 0.035 Uiso 1 1 d R
N17 N 0.0471(5) -0.0415(5) 0.10464(17) 0.0246(12) Uani 1 1 d .
N18 N 0.0034(5) -0.0578(5) 0.06424(18) 0.0306(14) Uani 1 1 d .
N19 N -0.0832(6) -0.1854(5) 0.1046(2) 0.0371(16) Uani 1 1 d .
N20 N -0.1525(6) -0.2849(6) 0.1170(3) 0.0518(19) Uani 1 1 d .
H20A H -0.1153 -0.3239 0.1361 0.062 Uiso 1 1 d GR
H20B H -0.2212 -0.2623 0.1263 0.062 Uiso 1 1 d GR
N21 N 0.2820(5) 0.0373(5) 0.07209(19) 0.0278(13) Uani 1 1 d .
N22 N 0.2367(6) 0.0193(5) 0.03285(19) 0.0382(16) Uani 1 1 d .
N23 N 0.4330(6) -0.0128(7) 0.0338(2) 0.0485(19) Uani 1 1 d .
N24 N 0.5518(7) -0.0368(8) 0.0182(3) 0.071(3) Uani 1 1 d .
H24A H 0.5937 -0.0308 0.0420 0.085 Uiso 1 1 d GR
H24B H 0.5608 -0.1110 0.0097 0.085 Uiso 1 1 d GR
N25 N 0.2809(6) 0.0219(5) 0.28349(18) 0.0351(16) Uani 1 1 d .
N26 N 0.3267(6) 0.2772(5) 0.26776(17) 0.0290(13) Uani 1 1 d .
N27 N 0.0749(7) -0.0992(6) -0.0315(2) 0.0457(18) Uani 1 1 d .
N28 N 0.1133(7) 0.1688(6) -0.03664(19) 0.0402(17) Uani 1 1 d .
N29 N -0.1382(7) 0.0490(7) -0.0123(2) 0.053(2) Uani 1 1 d .
N30 N 0.0591(6) 0.6391(6) 0.1622(2) 0.0428(16) Uani 1 1 d .
C1 C 0.3495(6) 0.2834(5) 0.11140(19) 0.0234(15) Uani 1 1 d .
H1 H 0.3293 0.2910 0.0825 0.028 Uiso 1 1 calc R
C2 C 0.4292(6) 0.3143(6) 0.1720(2) 0.0228(15) Uani 1 1 d .
H2 H 0.4747 0.3489 0.1943 0.027 Uiso 1 1 calc R
C3 C -0.0391(6) 0.1332(5) 0.17703(19) 0.0200(13) Uani 1 1 d .
H3 H -0.0967 0.1236 0.1548 0.024 Uiso 1 1 calc R
C4 C 0.0374(6) 0.1677(5) 0.23787(19) 0.0215(14) Uani 1 1 d .
H4 H 0.0445 0.1874 0.2668 0.026 Uiso 1 1 calc R
C5 C 0.2860(5) -0.1605(6) 0.14342(19) 0.0196(14) Uani 1 1 d .
H5 H 0.2610 -0.1948 0.1176 0.024 Uiso 1 1 calc R
C6 C 0.3652(6) -0.1368(6) 0.20430(19) 0.0210(14) Uani 1 1 d .
H6 H 0.4070 -0.1515 0.2300 0.025 Uiso 1 1 calc R
C7 C -0.0078(6) -0.1192(6) 0.1286(2) 0.0326(17) Uani 1 1 d .
H7 H 0.0037 -0.1275 0.1580 0.039 Uiso 1 1 calc R
C8 C -0.0741(7) -0.1452(7) 0.0650(3) 0.0398(19) Uani 1 1 d .
H8 H -0.1172 -0.1757 0.0414 0.048 Uiso 1 1 calc R
C9 C 0.4008(7) 0.0167(7) 0.0720(3) 0.0385(19) Uani 1 1 d .
H9 H 0.4546 0.0222 0.0955 0.046 Uiso 1 1 calc R
C10 C 0.3299(9) -0.0155(8) 0.0107(3) 0.050(2) Uani 1 1 d .
H10 H 0.3257 -0.0395 -0.0179 0.061 Uiso 1 1 calc R
C11 C 0.0543(6) 0.3073(6) 0.10534(19) 0.0230(15) Uani 1 1 d .
H11 H 0.0787 0.3392 0.1316 0.028 Uiso 1 1 calc R
C12 C -0.0308(7) 0.2883(6) 0.0451(2) 0.0318(17) Uani 1 1 d .
H12 H -0.0785 0.3039 0.0206 0.038 Uiso 1 1 calc R
C13 C 0.2649(6) -0.0418(6) 0.3102(2) 0.0267(15) Uani 1 1 d .
C14 C 0.3225(6) 0.3526(6) 0.29144(19) 0.0249(14) Uani 1 1 d .
C15 C 0.0692(8) -0.1672(7) -0.0578(2) 0.0344(18) Uani 1 1 d .
C16 C 0.1478(7) 0.2478(8) -0.0561(2) 0.0364(19) Uani 1 1 d .
C17 C -0.1994(8) -0.0040(8) -0.0357(2) 0.042(2) Uani 1 1 d .
C18 C 0.0995(6) 0.5571(6) 0.1790(2) 0.0267(15) Uani 1 1 d .
O1 O 0.5167(4) 0.1130(5) 0.24098(15) 0.0374(13) Uani 1 1 d .
H1A H 0.5499 0.0566 0.2276 0.056 Uiso 1 1 d R
H1B H 0.5358 0.1091 0.2668 0.056 Uiso 1 1 d R
S1 S 0.24856(17) -0.14046(18) 0.34745(5) 0.0330(4) Uani 1 1 d .
S2 S 0.32395(18) 0.46150(14) 0.32540(5) 0.0272(4) Uani 1 1 d .
S3 S 0.1961(2) 0.35860(19) -0.08424(6) 0.0460(5) Uani 1 1 d .
S4 S 0.05833(19) -0.26358(17) -0.09579(6) 0.0364(5) Uani 1 1 d .
S5 S -0.27527(19) -0.0723(2) -0.07282(7) 0.0452(5) Uani 1 1 d .
S6 S 0.15755(18) 0.44471(16) 0.20309(5) 0.0332(4) Uani 1 1 d .

loop_
_atom_site_aniso_label
_atom_site_aniso_U_11
_atom_site_aniso_U_22
_atom_site_aniso_U_33
_atom_site_aniso_U_23
_atom_site_aniso_U_13
_atom_site_aniso_U_12
Fe1 0.0219(4) 0.0153(4) 0.0153(4) -0.0010(3) -0.0026(4) 0.0005(4)
Fe2 0.0282(5) 0.0189(5) 0.0162(4) -0.0014(4) -0.0039(4) -0.0006(4)
Fe3 0.0550(7) 0.0291(6) 0.0178(5) -0.0085(4) -0.0069(5) 0.0129(5)
N1 0.035(3) 0.017(3) 0.014(3) -0.006(2) -0.002(2) 0.006(3)
N2 0.028(3) 0.021(3) 0.012(3) -0.005(2) -0.003(2) 0.000(2)
N3 0.028(3) 0.018(3) 0.014(3) 0.000(2) -0.002(2) 0.000(2)
N4 0.035(3) 0.024(3) 0.025(3) 0.001(3) -0.001(3) 0.003(3)
N5 0.023(3) 0.019(3) 0.013(3) 0.001(2) 0.002(2) -0.001(2)
N6 0.029(3) 0.017(3) 0.010(2) -0.003(2) -0.001(2) -0.003(2)
N7 0.025(3) 0.017(3) 0.022(3) 0.001(2) 0.009(2) -0.001(2)
N8 0.030(3) 0.031(3) 0.029(3) -0.007(3) 0.015(3) 0.001(3)
N9 0.024(3) 0.022(3) 0.012(2) -0.002(2) -0.003(2) -0.005(2)
N10 0.024(3) 0.017(3) 0.017(2) 0.002(2) -0.007(2) -0.001(3)
N11 0.018(3) 0.016(3) 0.021(3) -0.003(2) -0.001(2) 0.001(2)
N12 0.031(3) 0.018(3) 0.027(3) -0.004(2) -0.004(3) 0.007(2)
N13 0.023(3) 0.023(3) 0.019(3) -0.007(2) 0.000(2) 0.002(2)
N14 0.042(4) 0.024(3) 0.018(3) -0.002(2) 0.000(3) 0.008(3)
N15 0.038(3) 0.019(3) 0.016(3) -0.004(2) 0.004(2) 0.001(3)
N16 0.040(3) 0.022(3) 0.025(3) -0.004(2) 0.005(3) 0.008(3)
N17 0.030(3) 0.019(3) 0.025(3) 0.000(2) 0.004(2) 0.006(3)
N18 0.038(3) 0.020(3) 0.033(3) -0.006(3) -0.005(3) 0.007(3)
N19 0.029(3) 0.020(3) 0.062(5) -0.008(3) 0.000(3) 0.000(3)
N20 0.039(4) 0.027(4) 0.089(6) -0.008(4) 0.007(4) -0.004(3)
N21 0.029(3) 0.018(3) 0.037(4) -0.003(3) -0.001(3) -0.002(2)
N22 0.055(4) 0.028(3) 0.031(4) 0.009(3) 0.020(3) 0.013(3)
N23 0.037(4) 0.055(5) 0.053(5) 0.016(4) 0.014(4) 0.008(3)
N24 0.059(5) 0.097(7) 0.057(5) -0.006(5) 0.036(4) 0.006(5)
N25 0.058(4) 0.027(3) 0.020(3) -0.003(3) -0.007(3) -0.013(3)
N26 0.043(3) 0.025(3) 0.019(3) -0.003(3) -0.007(3) -0.002(3)
N27 0.068(5) 0.037(4) 0.032(4) -0.013(3) -0.009(3) 0.013(3)
N28 0.066(5) 0.038(4) 0.018(3) -0.004(3) -0.004(3) 0.015(3)
N29 0.061(5) 0.071(5) 0.026(3) -0.010(4) -0.012(3) 0.015(4)
N30 0.052(4) 0.038(4) 0.038(4) 0.010(3) 0.004(3) 0.011(4)
C1 0.038(4) 0.019(3) 0.013(3) -0.006(3) -0.001(3) 0.002(3)
C2 0.026(4) 0.025(4) 0.017(3) -0.007(3) 0.000(3) 0.002(3)
C3 0.023(3) 0.017(3) 0.020(3) -0.002(3) 0.003(3) -0.004(3)
C4 0.032(4) 0.019(3) 0.014(3) 0.001(3) 0.006(3) 0.001(3)
C5 0.020(3) 0.027(4) 0.012(3) -0.001(3) 0.000(2) 0.000(3)
C6 0.022(3) 0.023(4) 0.017(3) 0.001(3) -0.005(3) -0.003(3)
C7 0.031(4) 0.024(4) 0.042(4) -0.002(4) 0.002(3) 0.005(3)
C8 0.046(5) 0.031(4) 0.042(5) -0.006(4) -0.005(4) 0.009(4)
C9 0.038(5) 0.035(4) 0.043(5) 0.010(4) 0.013(4) -0.002(4)
C10 0.066(6) 0.058(6) 0.028(4) 0.010(4) 0.014(5) 0.002(5)
C11 0.031(4) 0.024(4) 0.014(3) -0.004(3) 0.001(3) -0.001(3)
C12 0.044(5) 0.032(4) 0.020(4) -0.003(3) -0.007(3) 0.011(4)
C13 0.033(4) 0.029(4) 0.018(3) -0.002(3) -0.006(3) -0.001(3)
C14 0.028(3) 0.028(4) 0.019(3) 0.006(3) 0.000(3) 0.004(3)
C15 0.051(5) 0.029(4) 0.023(4) 0.000(3) -0.003(3) 0.001(4)
C16 0.046(5) 0.043(5) 0.020(4) -0.013(4) -0.014(3) 0.018(4)
C17 0.045(5) 0.051(5) 0.031(4) 0.005(4) 0.007(4) 0.017(4)
C18 0.026(4) 0.028(4) 0.026(4) -0.004(3) 0.003(3) 0.000(3)
O1 0.036(3) 0.049(3) 0.027(3) -0.016(2) -0.008(2) 0.013(2)
S1 0.0396(10) 0.0385(11) 0.0208(9) 0.0059(8) -0.0031(8) -0.0084(9)
S2 0.0419(10) 0.0224(8) 0.0174(7) -0.0039(7) 0.0013(8) 0.0033(8)
S3 0.0581(14) 0.0425(12) 0.0373(11) 0.0027(9) -0.0022(10) 0.0102(11)
S4 0.0449(11) 0.0329(11) 0.0315(10) -0.0137(8) -0.0002(9) 0.0006(9)
S5 0.0412(11) 0.0515(13) 0.0428(11) -0.0018(11) 0.0046(9) 0.0004(10)
S6 0.0459(11) 0.0261(10) 0.0278(9) -0.0040(8) -0.0053(8) 0.0067(9)

loop_
_atom_type_symbol
_atom_type_description
_atom_type_scat_dispersion_real
_atom_type_scat_dispersion_imag
_atom_type_scat_source
C C 0.0033 0.0016 'International Tables Vol C Tables 4.2.6.8 and 6.1.1.4'
H H 0.0000 0.0000 'International Tables Vol C Tables 4.2.6.8 and 6.1.1.4'
Fe Fe 0.3463 0.8444 'International Tables Vol C Tables 4.2.6.8 and 6.1.1.4'
N N 0.0061 0.0033 'International Tables Vol C Tables 4.2.6.8 and 6.1.1.4'
O O 0.0106 0.0060 'International Tables Vol C Tables 4.2.6.8 and 6.1.1.4'
S S 0.1246 0.1234 'International Tables Vol C Tables 4.2.6.8 and 6.1.1.4'

loop_
_geom_angle_atom_site_label_1
_geom_angle_atom_site_label_2
_geom_angle_atom_site_label_3
_geom_angle
N1 Fe1 N5 91.6(2)
N1 Fe1 N9 93.7(2)
N1 Fe1 N17 176.9(2)
N5 Fe1 N9 90.2(2)
N5 Fe1 N17 90.2(2)
N9 Fe1 N17 88.8(2)
N13 Fe1 N1 87.7(2)
N13 Fe1 N5 88.0(2)
N13 Fe1 N9 177.7(2)
N13 Fe1 N17 89.8(2)
N21 Fe1 N1 87.1(2)
N21 Fe1 N5 177.8(2)
N21 Fe1 N9 88.1(2)
N21 Fe1 N13 93.7(2)
N21 Fe1 N17 91.2(2)
N2 Fe2 N6 86.8(2)
N2 Fe2 N10 87.72(19)
N2 Fe2 O1 86.4(2)
N6 Fe2 N10 86.1(2)
N6 Fe2 O1 172.9(2)
N25 Fe2 N2 176.3(2)
N25 Fe2 N6 93.7(2)
N25 Fe2 N10 88.6(2)
N25 Fe2 N26 91.6(2)
N25 Fe2 O1 93.0(2)
N26 Fe2 N2 92.0(2)
N26 Fe2 N6 96.1(2)
N26 Fe2 N10 177.8(2)
N26 Fe2 O1 86.1(2)
O1 Fe2 N10 91.73(19)
N14 Fe3 N18 82.9(2)
N14 Fe3 N22 88.7(2)
N22 Fe3 N18 81.4(2)
N27 Fe3 N14 177.1(2)
N27 Fe3 N18 94.9(2)
N27 Fe3 N22 89.1(3)
N27 Fe3 N29 86.3(3)
N28 Fe3 N14 88.3(2)
N28 Fe3 N18 169.4(2)
N28 Fe3 N22 92.4(3)
N28 Fe3 N27 93.7(3)
N28 Fe3 N29 94.8(3)
N29 Fe3 N14 95.7(3)
N29 Fe3 N18 92.0(3)
N29 Fe3 N22 171.6(3)
N2 N1 Fe1 125.6(4)
C1 N1 Fe1 126.9(4)
C1 N1 N2 107.2(5)
N1 N2 Fe2 126.2(4)
C2 N2 Fe2 127.0(4)
C2 N2 N1 106.1(5)
C1 N3 N4 130.2(5)
C2 N3 N4 123.5(5)
C2 N3 C1 106.1(5)
N3 N4 H4A 110.0
N3 N4 H4B 111.4
H4A N4 H4B 107.6
N6 N5 Fe1 125.4(4)
C3 N5 Fe1 127.6(4)
C3 N5 N6 107.0(5)
N5 N6 Fe2 126.3(4)
C4 N6 Fe2 127.0(4)
C4 N6 N5 106.7(5)
C3 N7 N8 127.9(6)
C4 N7 N8 125.2(5)
C4 N7 C3 106.9(5)
N7 N8 H8A 111.1
N7 N8 H8B 109.1
H8A N8 H8B 108.2
N10 N9 Fe1 123.2(4)
C5 N9 Fe1 129.2(4)
C5 N9 N10 107.6(5)
N9 N10 Fe2 127.4(4)
C6 N10 Fe2 126.5(4)
C6 N10 N9 106.1(5)
C5 N11 N12 129.7(5)
C6 N11 N12 124.5(5)
C6 N11 C5 105.8(5)
N11 N12 H12A 112.5
N11 N12 H12B 111.7
H12A N12 H12B 106.6
N14 N13 Fe1 125.0(4)
C11 N13 Fe1 128.2(4)
C11 N13 N14 106.6(5)
N13 N14 Fe3 127.8(4)
C12 N14 Fe3 125.4(5)
C12 N14 N13 106.7(5)
C11 N15 N16 129.5(5)
C11 N15 C12 107.0(5)
C12 N15 N16 123.5(5)
N15 N16 H16A 110.7
N15 N16 H16B 106.6
H16A N16 H16B 107.2
N18 N17 Fe1 125.2(4)
C7 N17 Fe1 127.5(5)
C7 N17 N18 107.2(6)
N17 N18 Fe3 126.6(4)
C8 N18 Fe3 125.6(5)
C8 N18 N17 107.8(6)
C7 N19 N20 127.7(7)
C8 N19 N20 124.9(7)
C8 N19 C7 107.2(6)
N19 N20 H20A 111.6
N19 N20 H20B 108.6
H20A N20 H20B 108.7
N22 N21 Fe1 124.6(4)
C9 N21 Fe1 126.3(6)
C9 N21 N22 109.0(6)
N21 N22 Fe3 129.4(4)
C10 N22 Fe3 124.9(6)
C10 N22 N21 105.6(7)
C9 N23 N24 128.5(8)
C9 N23 C10 107.3(7)
C10 N23 N24 124.2(8)
N23 N24 H24A 98.4
N23 N24 H24B 113.0
H24A N24 H24B 106.2
C13 N25 Fe2 173.8(6)
C14 N26 Fe2 171.2(5)
C15 N27 Fe3 165.9(7)
C16 N28 Fe3 168.8(6)
C17 N29 Fe3 137.1(7)
N1 C1 N3 110.4(5)
N1 C1 H1 124.8
N3 C1 H1 124.8
N2 C2 N3 110.2(6)
N2 C2 H2 124.9
N3 C2 H2 124.9
N5 C3 N7 109.1(6)
N5 C3 H3 125.4
N7 C3 H3 125.4
N6 C4 N7 110.3(5)
N6 C4 H4 124.8
N7 C4 H4 124.8
N9 C5 N11 109.5(5)
N9 C5 H5 125.2
N11 C5 H5 125.2
N10 C6 N11 111.0(5)
N10 C6 H6 124.5
N11 C6 H6 124.5
N17 C7 N19 108.8(7)
N17 C7 H7 125.6
N19 C7 H7 125.6
N18 C8 N19 108.9(7)
N18 C8 H8 125.5
N19 C8 H8 125.5
N21 C9 N23 108.0(8)
N21 C9 H9 126.0
N23 C9 H9 126.0
N22 C10 N23 109.9(7)
N22 C10 H10 125.1
N23 C10 H10 125.1
N13 C11 N15 110.3(6)
N13 C11 H11 124.8
N15 C11 H11 124.8
N14 C12 N15 109.4(6)
N14 C12 H12 125.3
N15 C12 H12 125.3
N25 C13 S1 176.0(7)
N26 C14 S2 177.1(7)
N27 C15 S4 178.9(8)
N28 C16 S3 179.1(7)
N29 C17 S5 173.6(8)
N30 C18 S6 178.7(7)
Fe2 O1 H1A 112.7
Fe2 O1 H1B 112.5
H1A O1 H1B 110.1

loop_
_geom_bond_atom_site_label_1
_geom_bond_atom_site_label_2
_geom_bond_distance
Fe1 N1 2.030(6)
Fe1 N5 2.031(5)
Fe1 N9 2.043(5)
Fe1 N13 2.007(5)
Fe1 N17 2.047(6)
Fe1 N21 1.990(6)
Fe2 N2 2.133(5)
Fe2 N6 2.136(5)
Fe2 N10 2.184(5)
Fe2 N25 2.073(6)
Fe2 N26 2.106(6)
Fe2 O1 2.153(5)
Fe3 N14 2.163(6)
Fe3 N18 2.195(6)
Fe3 N22 2.173(7)
Fe3 N27 2.122(6)
Fe3 N28 2.114(7)
Fe3 N29 2.148(7)
N1 N2 1.390(7)
N1 C1 1.302(8)
N2 C2 1.320(8)
N3 N4 1.403(7)
N3 C1 1.341(8)
N3 C2 1.340(8)
N4 H4A 0.8471
N4 H4B 0.8555
N5 N6 1.390(7)
N5 C3 1.301(8)
N6 C4 1.299(8)
N7 N8 1.410(7)
N7 C3 1.347(8)
N7 C4 1.321(8)
N8 H8A 0.8589
N8 H8B 0.8630
N9 N10 1.388(7)
N9 C5 1.294(8)
N10 C6 1.292(8)
N11 N12 1.411(7)
N11 C5 1.345(8)
N11 C6 1.333(8)
N12 H12A 0.8592
N12 H12B 0.8616
N13 N14 1.391(8)
N13 C11 1.301(8)
N14 C12 1.309(9)
N15 N16 1.416(7)
N15 C11 1.324(8)
N15 C12 1.338(9)
N16 H16A 0.8825
N16 H16B 0.8860
N17 N18 1.383(8)
N17 C7 1.311(9)
N18 C8 1.302(10)
N19 N20 1.416(9)
N19 C7 1.348(9)
N19 C8 1.346(10)
N20 H20A 0.8553
N20 H20B 0.8403
N21 N22 1.358(9)
N21 C9 1.304(9)
N22 C10 1.292(10)
N23 N24 1.404(9)
N23 C9 1.310(10)
N23 C10 1.336(11)
N24 H24A 0.8869
N24 H24B 0.8938
N25 C13 1.132(9)
N26 C14 1.145(8)
N27 C15 1.145(9)
N28 C16 1.155(10)
N29 C17 1.167(10)
N30 C18 1.163(9)
C1 H1 0.9500
C2 H2 0.9500
C3 H3 0.9500
C4 H4 0.9500
C5 H5 0.9500
C6 H6 0.9500
C7 H7 0.9500
C8 H8 0.9500
C9 H9 0.9500
C10 H10 0.9500
C11 H11 0.9500
C12 H12 0.9500
C13 S1 1.645(7)
C14 S2 1.647(7)
C15 S4 1.638(8)
C16 S3 1.635(10)
C17 S5 1.635(9)
C18 S6 1.621(7)
O1 H1A 0.8499
O1 H1B 0.8500

loop_
_geom_torsion_atom_site_label_1
_geom_torsion_atom_site_label_2
_geom_torsion_atom_site_label_3
_geom_torsion_atom_site_label_4
_geom_torsion
Fe1 N1 N2 Fe2 -1.2(7)
Fe1 N1 N2 C2 -172.2(4)
Fe1 N1 C1 N3 172.5(4)
Fe1 N5 N6 Fe2 -5.2(7)
Fe1 N5 N6 C4 177.1(4)
Fe1 N5 C3 N7 -177.1(4)
Fe1 N9 N10 Fe2 1.0(7)
Fe1 N9 N10 C6 178.4(4)
Fe1 N9 C5 N11 -177.6(4)
Fe1 N13 N14 Fe3 -9.3(8)
Fe1 N13 N14 C12 174.1(5)
Fe1 N13 C11 N15 -174.6(4)
Fe1 N17 N18 Fe3 -5.3(7)
Fe1 N17 N18 C8 176.4(5)
Fe1 N17 C7 N19 -176.3(4)
Fe1 N21 N22 Fe3 8.2(8)
Fe1 N21 N22 C10 -174.1(5)
Fe1 N21 C9 N23 176.7(5)
Fe2 N2 C2 N3 -172.6(4)
Fe2 N6 C4 N7 -177.3(4)
Fe2 N10 C6 N11 177.1(4)
Fe3 N14 C12 N15 -175.6(4)
Fe3 N18 C8 N19 -177.7(4)
Fe3 N22 C10 N23 173.9(5)
N1 N2 C2 N3 -1.7(7)
N2 N1 C1 N3 -1.8(7)
N4 N3 C1 N1 -174.6(6)
N4 N3 C2 N2 176.4(5)
N5 N6 C4 N7 0.4(7)
N6 N5 C3 N7 0.5(7)
N8 N7 C3 N5 -179.9(6)
N8 N7 C4 N6 179.6(6)
N9 N10 C6 N11 -0.4(7)
N10 N9 C5 N11 1.3(6)
N12 N11 C5 N9 -179.7(6)
N12 N11 C6 N10 179.4(6)
N13 N14 C12 N15 1.1(8)
N14 N13 C11 N15 0.0(7)
N16 N15 C11 N13 -179.3(6)
N16 N15 C12 N14 178.9(6)
N17 N18 C8 N19 0.7(8)
N18 N17 C7 N19 1.1(7)
N20 N19 C7 N17 174.7(6)
N20 N19 C8 N18 -175.5(6)
N21 N22 C10 N23 -3.9(9)
N22 N21 C9 N23 0.6(9)
N24 N23 C9 N21 176.4(8)
N24 N23 C10 N22 -175.0(8)
C1 N1 N2 Fe2 173.1(4)
C1 N1 N2 C2 2.1(7)
C1 N3 C2 N2 0.7(7)
C2 N3 C1 N1 0.7(7)
C3 N5 N6 Fe2 177.1(4)
C3 N5 N6 C4 -0.5(7)
C3 N7 C4 N6 -0.1(7)
C4 N7 C3 N5 -0.3(7)
C5 N9 N10 Fe2 -178.0(4)
C5 N9 N10 C6 -0.6(6)
C5 N11 C6 N10 1.1(7)
C6 N11 C5 N9 -1.5(7)
C7 N17 N18 Fe3 177.3(4)
C7 N17 N18 C8 -1.1(7)
C7 N19 C8 N18 -0.1(8)
C8 N19 C7 N17 -0.6(8)
C9 N21 N22 Fe3 -175.6(5)
C9 N21 N22 C10 2.0(8)
C9 N23 C10 N22 4.4(10)
C10 N23 C9 N21 -3.0(9)
C11 N13 N14 Fe3 175.9(5)
C11 N13 N14 C12 -0.6(7)
C11 N15 C12 N14 -1.1(8)
C12 N15 C11 N13 0.7(8)
